data_2105739
loop_
_publ_author_name
'Durka, Krzysztof'
'Luli\'nski, Sergiusz'
'Jarzembska, Katarzyna N.'
'Smetek, Jaromir'
'Serwatowski, Janusz'
'Wo\'zniak, Krzysztof'

_publ_section_title
;
 Competition between hydrogen and halogen bonding in the structures of
 5,10-dihydroxy-5,10-dihydroboranthrenes
;
_journal_coeditor_code BI5017
_journal_issue 1
_journal_name_full 'Acta Crystallographica Section B'
_journal_page_first 157
_journal_page_last 171
_journal_paper_doi 10.1107/S2052520613034987
_journal_volume 70
_journal_year 2014
_chemical_formula_moiety 'C12 H8 B2 Br2 O2'
_chemical_formula_sum 'C12 H8 B2 Br2 O2'
_chemical_formula_weight 365.62
_space_group_crystal_system monoclinic
_space_group_IT_number 14
_space_group_name_Hall '-P 2yn'
_space_group_name_H-M_alt 'P 1 21/n 1'
_symmetry_space_group_name_Hall '-P 2yn'
_symmetry_space_group_name_H-M 'P 1 21/n 1'
_atom_sites_solution_hydrogens geom
_audit_creation_method SHELXL-2013
_cell_angle_alpha 90
_cell_angle_beta 96.11(3)
_cell_angle_gamma 90
_cell_formula_units_Z 2
_cell_length_a 8.988(3)
_cell_length_b 3.9050(8)
_cell_length_c 16.841(5)
_cell_measurement_reflns_used 4741
_cell_measurement_temperature 100(2)
_cell_measurement_theta_max 28.6110
_cell_measurement_theta_min 2.2735
_cell_volume 587.7(3)
_computing_cell_refinement CrysAlisPro
_computing_data_collection 'CrysAlisPro (Agilent, 2011)'
_computing_data_reduction CrysAlisPro
_computing_molecular_graphics 'SHELXTL (Bruker, 2011)'
_computing_publication_material SHELXL-2013
_computing_structure_refinement SHELXL-2013
_computing_structure_solution 'SHELXS-2013 (Sheldrick, 2008)'
_diffrn_ambient_temperature 100(2)
_diffrn_measured_fraction_theta_full 0.998
_diffrn_measured_fraction_theta_max 0.935
_diffrn_measurement_device_type 'KUMA KM4 CCD'
_diffrn_measurement_method '\w scans'
_diffrn_radiation_monochromator graphite
_diffrn_radiation_source 'fine-focus sealed tube'
_diffrn_radiation_type MoK\a
_diffrn_radiation_wavelength 0.71073
_diffrn_reflns_av_R_equivalents 0.08331
_diffrn_reflns_limit_h_max 11
_diffrn_reflns_limit_h_min -11
_diffrn_reflns_limit_k_max 5
_diffrn_reflns_limit_k_min -4
_diffrn_reflns_limit_l_max 22
_diffrn_reflns_limit_l_min -22
_diffrn_reflns_number 8654
_diffrn_reflns_theta_full 25.242
_diffrn_reflns_theta_max 28.586
_diffrn_reflns_theta_min 2.695
_diffrn_standards_number 0
_exptl_absorpt_coefficient_mu 6.881
_exptl_absorpt_correction_T_max 1.000
_exptl_absorpt_correction_T_min 0.428
_exptl_absorpt_correction_type multi-scan
_exptl_absorpt_process_details 'CrysAlisPro (Agilent, 2011)'
_exptl_crystal_colour colourles
_exptl_crystal_density_diffrn 2.066
_exptl_crystal_description block
_exptl_crystal_F_000 352
_exptl_crystal_size_max 0.13
_exptl_crystal_size_mid 0.11
_exptl_crystal_size_min 0.09
_refine_diff_density_max 1.293
_refine_diff_density_min -1.370
_refine_ls_extinction_method none
_refine_ls_goodness_of_fit_ref 1.062
_refine_ls_hydrogen_treatment constr
_refine_ls_matrix_type full
_refine_ls_number_parameters 82
_refine_ls_number_reflns 1402
_refine_ls_number_restraints 0
_refine_ls_restrained_S_all 1.062
_refine_ls_R_factor_all 0.0486
_refine_ls_R_factor_gt 0.0406
_refine_ls_shift/su_max 0.001
_refine_ls_shift/su_mean 0.000
_refine_ls_structure_factor_coef Fsqd
_refine_ls_weighting_details 'w=1/[\s^2^(Fo^2^)+(0.0686P)^2^] where P=(Fo^2^+2Fc^2^)/3'
_refine_ls_weighting_scheme calc
_refine_ls_wR_factor_gt 0.1031
_refine_ls_wR_factor_ref 0.1067
_reflns_number_gt 1195
_reflns_number_total 1402
_reflns_threshold_expression I>2\s(I)
_cod_data_source_file bi5017sup1.cif
_cod_data_source_block IV
_cod_database_code 2105739
_shelx_space_group_comment
;
The symmetry employed for this shelxl refinement is uniquely defined
by the following loop, which should always be used as a source of
symmetry information in preference to the above space-group names.
They are only intended as comments.
;

loop_
_space_group_symop_operation_xyz
'x, y, z'
'-x+1/2, y+1/2, -z+1/2'
'-x, -y, -z'
'x-1/2, -y-1/2, z-1/2'

loop_
_atom_site_type_symbol
_atom_site_label
_atom_site_fract_x
_atom_site_fract_y
_atom_site_fract_z
_atom_site_U_iso_or_equiv
_atom_site_adp_type
_atom_site_calc_flag
_atom_site_occupancy
Br Br1 0.96685(4) 0.05617(10) 0.76151(2) 0.01642(18) Uani d 1
O O1 1.2395(3) 0.6699(9) 1.11718(16) 0.0240(6) Uani d 1
H H1 1.2104 0.7683 1.1571 0.036 Uiso calc 1
B B1 1.1195(4) 0.5889(10) 1.0647(2) 0.0133(8) Uani d 1
C C1 1.0983(4) 0.1722(10) 0.8556(2) 0.0143(7) Uani d 1
C C2 1.0475(3) 0.3228(10) 0.92270(19) 0.0116(6) Uani d 1
C C3 1.1577(4) 0.4025(9) 0.9868(2) 0.0123(7) Uani d 1
C C4 1.3083(4) 0.3233(11) 0.9817(2) 0.0156(7) Uani d 1
H H4 1.3796 0.3732 1.0259 0.019 Uiso calc 1
C C5 1.3575(4) 0.1732(10) 0.9137(2) 0.0181(7) Uani d 1
H H5 1.4604 0.1254 0.9105 0.022 Uiso calc 1
C C6 1.2466(4) 0.0956(9) 0.8498(2) 0.0162(7) Uani d 1
H H6 1.2746 -0.0096 0.8027 0.019 Uiso calc 1

loop_
_atom_site_aniso_label
_atom_site_aniso_U_11
_atom_site_aniso_U_22
_atom_site_aniso_U_33
_atom_site_aniso_U_12
_atom_site_aniso_U_13
_atom_site_aniso_U_23
Br1 0.0186(2) 0.0180(3) 0.0132(2) -0.00214(12) 0.00419(14) -0.00445(12)
O1 0.0146(12) 0.0416(18) 0.0156(13) 0.0062(12) 0.0004(10) -0.0083(13)
B1 0.0178(18) 0.012(2) 0.0106(18) 0.0001(14) 0.0024(15) 0.0037(14)
C1 0.0185(16) 0.0117(17) 0.0129(16) -0.0003(14) 0.0028(13) 0.0002(14)
C2 0.0146(15) 0.0089(17) 0.0119(16) -0.0007(13) 0.0038(12) 0.0040(13)
C3 0.0133(16) 0.0097(19) 0.0146(17) 0.0009(12) 0.0048(13) 0.0038(12)
C4 0.0151(16) 0.0151(18) 0.0171(18) 0.0004(14) 0.0040(13) 0.0025(15)
C5 0.0319(19) 0.0087(18) 0.0147(17) 0.0023(16) 0.0068(14) 0.0024(15)
C6 0.0191(17) 0.014(2) 0.0172(18) 0.0012(13) 0.0089(14) 0.0001(13)

loop_
_atom_type_symbol
_atom_type_description
_atom_type_scat_dispersion_real
_atom_type_scat_dispersion_imag
_atom_type_scat_source
C C 0.0033 0.0016 'International Tables Vol C Tables 4.2.6.8 and 6.1.1.4'
H H 0.0000 0.0000 'International Tables Vol C Tables 4.2.6.8 and 6.1.1.4'
O O 0.0106 0.0060 'International Tables Vol C Tables 4.2.6.8 and 6.1.1.4'
B B 0.0013 0.0007 'International Tables Vol C Tables 4.2.6.8 and 6.1.1.4'
Br Br -0.2901 2.4595 'International Tables Vol C Tables 4.2.6.8 and 6.1.1.4'

loop_
_geom_angle_atom_site_label_1
_geom_angle_atom_site_label_2
_geom_angle_atom_site_label_3
_geom_angle_site_symmetry_3
_geom_angle
C6 C1 C2 . 123.5(3)
C6 C1 Br1 . 113.7(3)
C2 C1 Br1 . 122.7(2)
C1 C2 C3 . 116.5(3)
C1 C2 B1 3_767 126.9(3)
C3 C2 B1 3_767 116.6(3)
C4 C3 C2 . 120.4(3)
C4 C3 B1 . 116.9(3)
C2 C3 B1 . 122.7(3)
C3 C4 C5 . 122.3(3)
C3 C4 H4 . 118.8
C5 C4 H4 . 118.8
C4 C5 C6 . 116.9(3)
C4 C5 H5 . 121.6
C6 C5 H5 . 121.6
C1 C6 C5 . 120.3(3)
C1 C6 H6 . 119.8
C5 C6 H6 . 119.8
B1 O1 H1 . 109.5
O1 B1 C3 . 115.0(3)
O1 B1 C2 3_767 124.4(3)
C3 B1 C2 3_767 120.6(3)

loop_
_geom_bond_atom_site_label_1
_geom_bond_atom_site_label_2
_geom_bond_site_symmetry_2
_geom_bond_distance
C1 C6 . 1.379(5)
C1 C2 . 1.393(5)
C1 Br1 . 1.928(4)
C2 C3 . 1.419(5)
C2 B1 3_767 1.576(5)
C3 C4 . 1.400(5)
C3 B1 . 1.571(5)
C4 C5 . 1.399(5)
C4 H4 . 0.9500
C5 C6 . 1.420(5)
C5 H5 . 0.9500
C6 H6 . 0.9500
O1 B1 . 1.357(5)
O1 H1 . 0.8400
B1 C2 3_767 1.576(5)

loop_
_geom_torsion_atom_site_label_1
_geom_torsion_atom_site_label_2
_geom_torsion_atom_site_label_3
_geom_torsion_atom_site_label_4
_geom_torsion_site_symmetry_1
_geom_torsion_site_symmetry_4
_geom_torsion
C6 C1 C2 C3 . . 0.9(6)
Br1 C1 C2 C3 . . -178.3(3)
C6 C1 C2 B1 . 3_767 -178.5(4)
Br1 C1 C2 B1 . 3_767 2.2(6)
C1 C2 C3 C4 . . -1.4(5)
B1 C2 C3 C4 3_767 . 178.1(3)
C1 C2 C3 B1 . . 177.0(3)
B1 C2 C3 B1 3_767 . -3.6(6)
C2 C3 C4 C5 . . 1.8(6)
B1 C3 C4 C5 . . -176.7(4)
C3 C4 C5 C6 . . -1.5(6)
C2 C1 C6 C5 . . -0.7(6)
Br1 C1 C6 C5 . . 178.6(3)
C4 C5 C6 C1 . . 0.9(6)
C4 C3 B1 O1 . . 3.5(5)
C2 C3 B1 O1 . . -175.0(3)
C4 C3 B1 C2 . 3_767 -177.9(3)
C2 C3 B1 C2 . 3_767 3.7(6)
